data_1564809
loop_
_publ_author_name
'Cole, Jacqueline M.'
'Gosztola, David J.'
'de J. Velazquez-Garcia, Jose'
'Wang, SuYin Grass'
'Chen, Yu-Sheng'

_publ_section_title
;
 Single-Crystal Optical Actuation Generated by 100% SO2 Linkage
 Photoisomerization in a Ruthenium-Based Coordination Complex
;
_journal_issue 36
_journal_name_full 'The Journal of Physical Chemistry C'
_journal_page_first 20059
_journal_page_last 20066
_journal_paper_doi 10.1021/acs.jpcc.1c05903
_journal_volume 125
_journal_year 2021
_chemical_formula_sum 'C19 H16 I N5 O8 Ru S3'
_chemical_formula_weight 766.52
_space_group_IT_number 2
_space_group_name_Hall '-P 1'
_space_group_name_H-M_alt 'P -1'
_symmetry_cell_setting triclinic
_symmetry_space_group_name_H-M 'P -1'
_atom_sites_solution_hydrogens geom
_atom_sites_solution_primary direct
_atom_sites_solution_secondary difmap
_audit_creation_method SHELXL-97
_cell_angle_alpha 105.555(9)
_cell_angle_beta 98.360(11)
_cell_angle_gamma 90.075(8)
_cell_formula_units_Z 2
_cell_length_a 8.503(3)
_cell_length_b 12.437(5)
_cell_length_c 14.170(6)
_cell_measurement_reflns_used 9175
_cell_measurement_temperature 100(2)
_cell_measurement_theta_max 17.49
_cell_measurement_theta_min 2.24
_cell_volume 1427.0(10)
_computing_cell_refinement APEX3
_computing_data_collection APEX3
_computing_data_reduction APEX3
_computing_molecular_graphics 'SHELXTL-PLUS (Sheldrick, 1995)'
_computing_publication_material
;
Olex2 (Dolomanov et al, 2009. J. Appl. Cryst., 42, 339-341).
;
_computing_structure_refinement 'SHELXL-97 (Sheldrick, 1997)'
_computing_structure_solution 'SHELXS-97 (Sheldrick, 1990)'
_diffrn_ambient_temperature 100(2)
_diffrn_measured_fraction_theta_full 0.966
_diffrn_measured_fraction_theta_max 0.966
_diffrn_measurement_device_type 'Huber 3-circle with CCD'
_diffrn_measurement_method 'phi and omega scans'
_diffrn_radiation_monochromator 'Si crystal'
_diffrn_radiation_source 'Advanced Photon Source, Argonne National Laboratory, IL, USA'
_diffrn_radiation_type synchrotron
_diffrn_radiation_wavelength 0.41328
_diffrn_reflns_av_R_equivalents 0.1683
_diffrn_reflns_av_sigmaI/netI 0.0988
_diffrn_reflns_limit_h_max 10
_diffrn_reflns_limit_h_min -10
_diffrn_reflns_limit_k_max 14
_diffrn_reflns_limit_k_min -14
_diffrn_reflns_limit_l_max 16
_diffrn_reflns_limit_l_min -16
_diffrn_reflns_number 40134
_diffrn_reflns_theta_full 14.30
_diffrn_reflns_theta_max 14.30
_diffrn_reflns_theta_min 0.99
_diffrn_standards_decay_% 0
_diffrn_standards_number 0
_exptl_absorpt_coefficient_mu 1.023
_exptl_absorpt_correction_T_max 0.7438
_exptl_absorpt_correction_T_min 0.4453
_exptl_absorpt_correction_type empirical
_exptl_absorpt_process_details SADABS
_exptl_crystal_colour 'pale yellow'
_exptl_crystal_density_diffrn 1.784
_exptl_crystal_density_method 'not measured'
_exptl_crystal_description plate
_exptl_crystal_F_000 748
_exptl_crystal_size_max 0.065
_exptl_crystal_size_mid 0.025
_exptl_crystal_size_min 0.010
_refine_diff_density_max 2.537
_refine_diff_density_min -1.436
_refine_diff_density_rms 0.201
_refine_ls_extinction_method none
_refine_ls_goodness_of_fit_ref 1.043
_refine_ls_hydrogen_treatment mixed
_refine_ls_matrix_type full
_refine_ls_number_parameters 411
_refine_ls_number_reflns 4914
_refine_ls_number_restraints 0
_refine_ls_restrained_S_all 1.043
_refine_ls_R_factor_all 0.1774
_refine_ls_R_factor_gt 0.1146
_refine_ls_shift/su_max 0.000
_refine_ls_shift/su_mean 0.000
_refine_ls_structure_factor_coef Fsqd
_refine_ls_weighting_details 'calc w=1/[\s^2^(Fo^2^)+(0.1648P)^2^+19.5000P] where P=(Fo^2^+2Fc^2^)/3'
_refine_ls_weighting_scheme calc
_refine_ls_wR_factor_gt 0.2884
_refine_ls_wR_factor_ref 0.3406
_reflns_number_gt 2884
_reflns_number_total 4914
_reflns_threshold_expression >2sigma(I)
_cod_data_source_file jp1c05903_si_007.cif
_cod_data_source_block 3ilight2spliti
_cod_original_sg_symbol_H-M P-1
_cod_database_code 1564809

loop_
_symmetry_equiv_pos_as_xyz
'x, y, z'
'-x, -y, -z'

loop_
_atom_site_label
_atom_site_type_symbol
_atom_site_fract_x
_atom_site_fract_y
_atom_site_fract_z
_atom_site_U_iso_or_equiv
_atom_site_adp_type
_atom_site_occupancy
_atom_site_symmetry_multiplicity
_atom_site_calc_flag
_atom_site_refinement_flags
_atom_site_disorder_assembly
_atom_site_disorder_group
Ru1 Ru 2.73898(13) -1.27363(9) 0.96615(12) 0.0609(6) Uani 1 1 d . . .
I1 I 2.8004(4) -1.1268(3) 1.4105(3) 0.0639(15) Uani 0.373(6) 1 d P A 1
I1A I 2.9048(4) -1.0684(3) 1.3826(3) 0.0747(16) Uani 0.383(6) 1 d P . 2
I1B I 2.7990(13) -0.8223(7) 1.2543(10) 0.135(7) Uani 0.185(7) 1 d P . 3
S1A S 2.6988(7) -1.5128(5) 0.8110(5) 0.0961(18) Uani 1 1 d . . .
O1A O 2.7014(14) -1.4004(10) 0.8376(11) 0.086(4) Uani 1 1 d . . .
O2A O 2.7284(17) -1.5609(10) 0.8917(11) 0.086(4) Uani 1 1 d . . .
N1 N 2.9362(15) -1.3540(9) 1.0256(11) 0.061(4) Uani 1 1 d . . .
N2 N 2.9161(15) -1.1964(11) 0.9089(14) 0.081(5) Uani 1 1 d . . .
N3 N 2.5463(13) -1.1899(10) 0.9059(13) 0.074(5) Uani 1 1 d . . .
N4 N 2.5597(16) -1.3461(10) 1.0247(11) 0.061(3) Uani 1 1 d . . .
N5 N 2.7718(17) -1.1410(11) 1.0879(19) 0.095(7) Uani 1 1 d . . .
C1 C 2.792(3) -1.159(3) 1.176(3) 0.137(13) Uani 1 1 d . A .
H1C H 2.7861 -1.2347 1.1778 0.164 Uiso 1 1 calc R . .
C2 C 2.824(4) -1.073(5) 1.273(4) 0.30(4) Uani 1 1 d . . .
C3 C 2.808(4) -0.961(3) 1.261(4) 0.19(3) Uani 1 1 d . . .
C4 C 2.787(3) -0.9422(19) 1.163(4) 0.16(2) Uani 1 1 d . . .
C5 C 2.7697(18) -1.0337(14) 1.083(3) 0.128(12) Uani 1 1 d . A .
H5B H 2.7548 -1.0214 1.0186 0.154 Uiso 1 1 calc R . .
S2 S 2.7945(5) -1.5481(3) 1.1959(4) 0.0610(11) Uani 1 1 d . . .
O3 O 2.770(2) -1.6674(11) 1.1846(13) 0.114(6) Uani 1 1 d . . .
O4 O 2.9380(19) -1.5277(17) 1.1611(13) 0.129(7) Uani 1 1 d . . .
O5 O 2.6557(18) -1.5053(12) 1.1518(11) 0.092(4) Uani 1 1 d . . .
C10 C 2.8145(18) -1.4797(13) 1.3228(14) 0.058(4) Uani 1 1 d . . .
C11 C 2.944(3) -1.411(2) 1.371(2) 0.108(8) Uani 1 1 d . . .
H11A H 3.0263 -1.4023 1.3351 0.130 Uiso 1 1 calc R . .
C12 C 2.959(3) -1.355(2) 1.470(2) 0.110(8) Uani 1 1 d . . .
H12A H 3.0491 -1.3051 1.4990 0.132 Uiso 1 1 calc R . .
C13 C 2.855(3) -1.3662(18) 1.5256(18) 0.089(7) Uani 1 1 d . . .
C14 C 2.730(5) -1.432(3) 1.483(2) 0.174(17) Uani 1 1 d . . .
H14A H 2.6524 -1.4413 1.5219 0.208 Uiso 1 1 calc R . .
C15 C 2.704(4) -1.493(3) 1.3788(18) 0.133(12) Uani 1 1 d . . .
H15A H 2.6121 -1.5402 1.3508 0.160 Uiso 1 1 calc R . .
C16 C 2.866(4) -1.305(2) 1.6349(17) 0.124(10) Uani 1 1 d . . .
H16A H 2.9636 -1.2577 1.6564 0.186 Uiso 1 1 calc R . .
H16B H 2.8670 -1.3595 1.6737 0.186 Uiso 1 1 calc R . .
H16C H 2.7736 -1.2584 1.6450 0.186 Uiso 1 1 calc R . .
S3 S 2.2839(5) -1.0797(3) 1.1526(4) 0.0615(12) Uani 1 1 d . B .
O6 O 2.4166(14) -1.1147(10) 1.1017(10) 0.077(3) Uani 1 1 d . . .
O7 O 2.1358(14) -1.1329(11) 1.1025(11) 0.087(4) Uani 1 1 d . . .
O8 O 2.280(2) -0.9571(10) 1.1869(15) 0.118(6) Uani 1 1 d . . .
C20 C 2.323(2) -1.120(2) 1.2623(16) 0.084(6) Uani 1 1 d . . .
C21 C 2.224(5) -1.127(3) 1.327(4) 0.085(15) Uani 0.46(2) 1 d P B 1
H21A H 2.1241 -1.0930 1.3206 0.102 Uiso 0.46(2) 1 calc PR B 1
C22 C 2.254(6) -1.179(4) 1.400(4) 0.067(13) Uani 0.46(2) 1 d P B 1
H22A H 2.1743 -1.1783 1.4412 0.081 Uiso 0.46(2) 1 calc PR B 1
C23 C 2.401(7) -1.238(4) 1.422(4) 0.070(15) Uani 0.46(2) 1 d P B 1
C24 C 2.501(4) -1.244(3) 1.357(3) 0.062(10) Uani 0.46(2) 1 d P B 1
H24A H 2.5988 -1.2799 1.3647 0.075 Uiso 0.46(2) 1 calc PR B 1
C25 C 2.465(3) -1.197(2) 1.277(3) 0.052(9) Uani 0.46(2) 1 d P B 1
H25A H 2.5331 -1.2128 1.2275 0.063 Uiso 0.46(2) 1 calc PR B 1
C26 C 2.415(5) -1.285(5) 1.506(4) 0.093(16) Uani 0.46(2) 1 d P B 1
H26A H 2.5141 -1.3240 1.5098 0.140 Uiso 0.46(2) 1 calc PR B 1
H26B H 2.3244 -1.3369 1.4974 0.140 Uiso 0.46(2) 1 calc PR B 1
H26C H 2.4152 -1.2243 1.5668 0.140 Uiso 0.46(2) 1 calc PR B 1
C21' C 2.361(4) -1.012(3) 1.354(3) 0.078(11) Uani 0.54(2) 1 d P B 2
H21B H 2.3570 -0.9386 1.3456 0.093 Uiso 0.54(2) 1 calc PR B 2
C22' C 2.399(6) -1.029(5) 1.446(3) 0.107(16) Uani 0.54(2) 1 d P B 2
H22B H 2.4383 -0.9694 1.5026 0.129 Uiso 0.54(2) 1 calc PR B 2
C23' C 2.378(6) -1.140(3) 1.454(3) 0.086(12) Uani 0.54(2) 1 d P B 2
C24' C 2.336(6) -1.225(4) 1.374(5) 0.085(15) Uani 0.54(2) 1 d P B 2
H24B H 2.3324 -1.2993 1.3806 0.102 Uiso 0.54(2) 1 calc PR B 2
C25' C 2.296(4) -1.207(3) 1.276(3) 0.069(11) Uani 0.54(2) 1 d P B 2
H25B H 2.2477 -1.2659 1.2217 0.083 Uiso 0.54(2) 1 calc PR B 2
C26' C 2.428(6) -1.153(5) 1.558(3) 0.114(17) Uani 0.54(2) 1 d P B 2
H26D H 2.4091 -1.2303 1.5581 0.171 Uiso 0.54(2) 1 calc PR B 2
H26E H 2.3665 -1.1036 1.6041 0.171 Uiso 0.54(2) 1 calc PR B 2
H26F H 2.5419 -1.1320 1.5792 0.171 Uiso 0.54(2) 1 calc PR B 2

loop_
_atom_site_aniso_label
_atom_site_aniso_U_11
_atom_site_aniso_U_22
_atom_site_aniso_U_33
_atom_site_aniso_U_23
_atom_site_aniso_U_13
_atom_site_aniso_U_12
Ru1 0.0324(7) 0.0287(6) 0.1197(13) 0.0188(6) 0.0078(6) -0.0022(4)
I1 0.060(2) 0.064(2) 0.073(3) 0.0236(16) 0.0152(16) 0.0001(15)
I1A 0.067(2) 0.072(2) 0.071(3) 0.0005(17) 0.0029(17) -0.0106(16)
I1B 0.108(8) 0.062(6) 0.197(13) -0.024(6) 0.011(7) 0.005(5)
S1A 0.077(4) 0.074(3) 0.140(5) 0.032(4) 0.020(4) -0.003(3)
O1A 0.045(7) 0.067(8) 0.117(11) -0.015(7) -0.001(7) -0.007(5)
O2A 0.089(10) 0.051(7) 0.122(11) 0.039(7) -0.004(8) -0.009(6)
N1 0.042(7) 0.033(6) 0.105(11) 0.018(6) 0.000(7) 0.000(5)
N2 0.036(7) 0.052(8) 0.162(16) 0.044(9) 0.011(9) -0.002(6)
N3 0.019(6) 0.039(6) 0.169(15) 0.037(8) 0.012(7) 0.002(5)
N4 0.054(8) 0.039(6) 0.087(10) 0.013(6) 0.011(7) -0.010(5)
N5 0.044(9) 0.029(7) 0.18(2) -0.002(9) -0.019(11) -0.005(6)
C1 0.069(16) 0.14(3) 0.16(3) -0.01(2) -0.013(18) 0.046(16)
C2 0.12(3) 0.29(6) 0.29(6) -0.26(5) 0.02(3) 0.00(3)
C3 0.063(17) 0.12(3) 0.28(5) -0.09(3) -0.03(3) 0.031(16)
C4 0.041(13) 0.042(12) 0.35(6) -0.03(2) 0.01(2) -0.006(9)
C5 0.017(7) 0.039(9) 0.30(4) 0.006(14) 0.014(13) 0.003(6)
S2 0.046(2) 0.049(2) 0.088(3) 0.022(2) 0.001(2) -0.0019(17)
O3 0.148(15) 0.052(8) 0.131(13) 0.018(8) 0.002(11) -0.015(8)
O4 0.069(10) 0.171(17) 0.118(13) -0.018(11) 0.028(9) -0.044(10)
O5 0.093(10) 0.083(9) 0.099(10) 0.023(8) 0.019(8) 0.028(8)
C10 0.045(9) 0.053(9) 0.088(12) 0.036(8) 0.009(8) 0.010(7)
C11 0.056(13) 0.13(2) 0.12(2) 0.001(16) 0.027(13) -0.028(13)
C12 0.11(2) 0.111(19) 0.086(17) -0.007(14) -0.007(15) -0.036(15)
C13 0.096(17) 0.071(13) 0.095(17) 0.032(12) -0.019(14) -0.009(12)
C14 0.24(4) 0.18(3) 0.11(2) 0.05(2) 0.05(3) -0.09(3)
C15 0.15(3) 0.17(3) 0.076(17) 0.017(16) 0.029(16) -0.08(2)
C16 0.17(3) 0.102(18) 0.077(16) 0.021(14) -0.035(16) 0.006(18)
S3 0.036(2) 0.0404(19) 0.111(4) 0.023(2) 0.014(2) -0.0044(15)
O6 0.054(7) 0.063(7) 0.114(10) 0.026(7) 0.017(7) 0.001(6)
O7 0.045(7) 0.072(8) 0.139(12) 0.036(8) -0.016(7) -0.022(6)
O8 0.123(13) 0.041(7) 0.188(17) 0.012(9) 0.054(12) 0.005(7)
C20 0.040(10) 0.112(17) 0.094(15) 0.022(13) 0.003(10) -0.030(10)
C21 0.04(2) 0.05(2) 0.17(5) 0.03(3) 0.01(3) 0.017(16)
C22 0.06(3) 0.07(3) 0.09(3) 0.05(3) 0.04(3) 0.02(3)
C23 0.08(4) 0.05(2) 0.10(4) 0.05(2) 0.01(3) 0.02(2)
C24 0.06(2) 0.041(17) 0.10(3) 0.022(18) 0.04(2) 0.004(15)
C25 0.027(15) 0.021(13) 0.10(3) 0.008(15) 0.013(16) -0.009(10)
C26 0.04(2) 0.14(4) 0.13(4) 0.08(4) 0.02(2) 0.01(2)
C21' 0.07(2) 0.050(18) 0.12(3) 0.026(19) 0.03(2) 0.019(16)
C22' 0.11(4) 0.15(5) 0.07(3) 0.04(3) 0.01(2) 0.02(3)
C23' 0.11(4) 0.06(2) 0.08(3) -0.001(19) 0.02(2) -0.01(2)
C24' 0.07(3) 0.04(2) 0.15(6) 0.04(3) 0.02(3) -0.01(2)
C25' 0.06(2) 0.06(2) 0.09(3) 0.049(19) -0.027(18) -0.010(17)
C26' 0.11(4) 0.14(4) 0.10(3) 0.04(3) 0.02(3) 0.06(3)

loop_
_atom_type_symbol
_atom_type_description
_atom_type_scat_dispersion_real
_atom_type_scat_dispersion_imag
_atom_type_scat_source
C C -0.0001 0.0005 'International Tables Vol C Tables 4.2.6.8 and 6.1.1.4'
H H 0.0000 0.0000 'International Tables Vol C Tables 4.2.6.8 and 6.1.1.4'
N N 0.0004 0.0010 'International Tables Vol C Tables 4.2.6.8 and 6.1.1.4'
O O 0.0017 0.0018 'International Tables Vol C Tables 4.2.6.8 and 6.1.1.4'
S S 0.0444 0.0408 'International Tables Vol C Tables 4.2.6.8 and 6.1.1.4'
Ru Ru -0.1866 2.2043 'International Tables Vol C Tables 4.2.6.8 and 6.1.1.4'
I I -2.1862 0.6846 'International Tables Vol C Tables 4.2.6.8 and 6.1.1.4'

loop_
_geom_angle_atom_site_label_1
_geom_angle_atom_site_label_2
_geom_angle_atom_site_label_3
_geom_angle
_geom_angle_site_symmetry_1
_geom_angle_site_symmetry_3
_geom_angle_publ_flag
N5 Ru1 O1A 176.2(7) . . ?
N5 Ru1 N1 91.3(6) . . ?
O1A Ru1 N1 91.9(5) . . ?
N5 Ru1 N3 88.2(7) . . ?
O1A Ru1 N3 88.6(6) . . ?
N1 Ru1 N3 178.4(5) . . ?
N5 Ru1 N4 91.0(7) . . ?
O1A Ru1 N4 90.8(5) . . ?
N1 Ru1 N4 96.8(5) . . ?
N3 Ru1 N4 84.7(5) . . ?
N5 Ru1 N2 87.7(8) . . ?
O1A Ru1 N2 90.3(6) . . ?
N1 Ru1 N2 84.3(5) . . ?
N3 Ru1 N2 94.2(5) . . ?
N4 Ru1 N2 178.4(5) . . ?
C2 I1A C3 33(2) . . ?
C4 I1B C3 50.2(19) . . ?
C4 I1B O3 110(2) . 1_565 ?
C3 I1B O3 159.8(18) . 1_565 ?
O1A S1A O2A 114.4(10) . . ?
S1A O1A Ru1 137.4(11) . . ?
C1 N5 C5 118(3) . . ?
C1 N5 Ru1 118.9(17) . . ?
C5 N5 Ru1 123(2) . . ?
N5 C1 C2 126(4) . . ?
C3 C2 C1 112(6) . . ?
C3 C2 I1A 110(2) . . ?
C1 C2 I1A 136(5) . . ?
C3 C2 I1 126(3) . . ?
C1 C2 I1 118(4) . . ?
I1A C2 I1 34.7(16) . . ?
C2 C3 C4 121(4) . . ?
C2 C3 I1B 176(3) . . ?
C4 C3 I1B 62(3) . . ?
C2 C3 I1A 37(2) . . ?
C4 C3 I1A 153(3) . . ?
I1B C3 I1A 139(2) . . ?
C5 C4 C3 118(3) . . ?
C5 C4 I1B 174(4) . . ?
C3 C4 I1B 68(3) . . ?
N5 C5 C4 125(4) . . ?
O5 S2 O4 115.0(11) . . ?
O5 S2 O3 110.1(10) . . ?
O4 S2 O3 110.3(12) . . ?
O5 S2 C10 105.3(8) . . ?
O4 S2 C10 108.2(9) . . ?
O3 S2 C10 107.5(9) . . ?
S2 O3 I1B 149.2(11) . 1_545 ?
C15 C10 C11 116(2) . . ?
C15 C10 S2 122.0(16) . . ?
C11 C10 S2 122.0(16) . . ?
C10 C11 C12 123(2) . . ?
C13 C12 C11 122(2) . . ?
C12 C13 C14 117(3) . . ?
C12 C13 C16 124(2) . . ?
C14 C13 C16 119(3) . . ?
C13 C14 C15 124(3) . . ?
C10 C15 C14 118(2) . . ?
O7 S3 O6 114.6(9) . . ?
O7 S3 O8 114.1(9) . . ?
O6 S3 O8 111.8(9) . . ?
O7 S3 C20 106.2(8) . . ?
O6 S3 C20 105.4(9) . . ?
O8 S3 C20 103.6(12) . . ?
C25' C20 C21 60(3) . . ?
C25' C20 C25 61(2) . . ?
C21 C20 C25 108(3) . . ?
C25' C20 C21' 120(3) . . ?
C21 C20 C21' 73(2) . . ?
C25 C20 C21' 104(2) . . ?
C25' C20 S3 129(2) . . ?
C21 C20 S3 129(2) . . ?
C25 C20 S3 119(2) . . ?
C21' C20 S3 110(2) . . ?
C20 C21 C22 126(3) . . ?
C21 C22 C23 125(4) . . ?
C24 C23 C26 129(5) . . ?
C24 C23 C22 114(4) . . ?
C26 C23 C22 117(4) . . ?
C23 C24 C25 121(4) . . ?
C24 C25 C20 125(3) . . ?
C22' C21' C20 117(3) . . ?
C21' C22' C23' 118(4) . . ?
C24' C23' C22' 121(4) . . ?
C24' C23' C26' 124(4) . . ?
C22' C23' C26' 114(4) . . ?
C23' C24' C25' 121(4) . . ?
C20 C25' C24' 121(3) . . ?

loop_
_geom_bond_atom_site_label_1
_geom_bond_atom_site_label_2
_geom_bond_distance
_geom_bond_site_symmetry_2
_geom_bond_publ_flag
Ru1 N5 2.026(19) . ?
Ru1 O1A 2.048(13) . ?
Ru1 N1 2.137(12) . ?
Ru1 N3 2.138(12) . ?
Ru1 N4 2.142(13) . ?
Ru1 N2 2.149(14) . ?
I1 C2 2.26(8) . ?
I1A C2 1.60(6) . ?
I1A C3 2.49(6) . ?
I1B C4 1.69(4) . ?
I1B C3 1.76(5) . ?
I1B O3 2.387(19) 1_565 ?
S1A O1A 1.346(13) . ?
S1A O2A 1.419(15) . ?
N5 C1 1.31(4) . ?
N5 C5 1.36(3) . ?
C1 C2 1.48(4) . ?
C2 C3 1.44(8) . ?
C3 C4 1.46(6) . ?
C4 C5 1.37(4) . ?
S2 O5 1.426(14) . ?
S2 O4 1.427(16) . ?
S2 O3 1.461(14) . ?
S2 C10 1.754(19) . ?
O3 I1B 2.387(19) 1_545 ?
C10 C15 1.35(3) . ?
C10 C11 1.37(3) . ?
C11 C12 1.38(3) . ?
C12 C13 1.30(3) . ?
C13 C14 1.31(4) . ?
C13 C16 1.52(3) . ?
C14 C15 1.44(4) . ?
S3 O7 1.419(12) . ?
S3 O6 1.433(13) . ?
S3 O8 1.474(13) . ?
S3 C20 1.75(2) . ?
C20 C25' 1.17(3) . ?
C20 C21 1.35(5) . ?
C20 C25 1.57(4) . ?
C20 C21' 1.60(4) . ?
C21 C22 1.36(6) . ?
C22 C23 1.48(6) . ?
C23 C24 1.33(6) . ?
C23 C26 1.45(6) . ?
C24 C25 1.40(5) . ?
C21' C22' 1.37(5) . ?
C22' C23' 1.43(6) . ?
C23' C24' 1.34(6) . ?
C23' C26' 1.52(6) . ?
C24' C25' 1.47(7) . ?

loop_
_geom_torsion_atom_site_label_1
_geom_torsion_atom_site_label_2
_geom_torsion_atom_site_label_3
_geom_torsion_atom_site_label_4
_geom_torsion
_geom_torsion_site_symmetry_1
_geom_torsion_site_symmetry_2
_geom_torsion_site_symmetry_3
_geom_torsion_site_symmetry_4
_geom_torsion_publ_flag
O2A S1A O1A Ru1 0.7(16) . . . . ?
N5 Ru1 O1A S1A -173(8) . . . . ?
N1 Ru1 O1A S1A 42.9(13) . . . . ?
N3 Ru1 O1A S1A -138.7(13) . . . . ?
N4 Ru1 O1A S1A -54.0(13) . . . . ?
N2 Ru1 O1A S1A 127.2(12) . . . . ?
O1A Ru1 N5 C1 168(8) . . . . ?
N1 Ru1 N5 C1 -47.6(18) . . . . ?
N3 Ru1 N5 C1 134.0(18) . . . . ?
N4 Ru1 N5 C1 49.3(18) . . . . ?
N2 Ru1 N5 C1 -131.7(18) . . . . ?
O1A Ru1 N5 C5 -10(10) . . . . ?
N1 Ru1 N5 C5 134.1(14) . . . . ?
N3 Ru1 N5 C5 -44.3(14) . . . . ?
N4 Ru1 N5 C5 -129.0(14) . . . . ?
N2 Ru1 N5 C5 49.9(14) . . . . ?
C5 N5 C1 C2 -4(4) . . . . ?
Ru1 N5 C1 C2 177(2) . . . . ?
N5 C1 C2 C3 8(5) . . . . ?
N5 C1 C2 I1A -156(4) . . . . ?
N5 C1 C2 I1 167(2) . . . . ?
C3 I1A C2 C1 164(7) . . . . ?
C3 I1A C2 I1 -125(3) . . . . ?
C1 C2 C3 C4 -9(5) . . . . ?
I1A C2 C3 C4 160(3) . . . . ?
I1 C2 C3 C4 -165(3) . . . . ?
C1 C2 C3 I1B -143(59) . . . . ?
I1A C2 C3 I1B 25(62) . . . . ?
I1 C2 C3 I1B 61(61) . . . . ?
C1 C2 C3 I1A -169(5) . . . . ?
I1 C2 C3 I1A 35.2(17) . . . . ?
C4 I1B C3 C2 136(61) . . . . ?
O3 I1B C3 C2 140(58) 1_565 . . . ?
O3 I1B C3 C4 5(5) 1_565 . . . ?
C4 I1B C3 I1A 159(4) . . . . ?
O3 I1B C3 I1A 164(2) 1_565 . . . ?
C2 I1A C3 C4 -42(6) . . . . ?
C2 I1A C3 I1B -177(5) . . . . ?
C2 C3 C4 C5 6(5) . . . . ?
I1B C3 C4 C5 -177(2) . . . . ?
I1A C3 C4 C5 34(7) . . . . ?
C2 C3 C4 I1B -177(3) . . . . ?
I1A C3 C4 I1B -149(6) . . . . ?
C3 I1B C4 C5 155(29) . . . . ?
O3 I1B C4 C5 -24(28) 1_565 . . . ?
O3 I1B C4 C3 -178.3(18) 1_565 . . . ?
C1 N5 C5 C4 0(3) . . . . ?
Ru1 N5 C5 C4 178.4(16) . . . . ?
C3 C4 C5 N5 -1(4) . . . . ?
I1B C4 C5 N5 -155(27) . . . . ?
O5 S2 O3 I1B -137(2) . . . 1_545 ?
O4 S2 O3 I1B 95(2) . . . 1_545 ?
C10 S2 O3 I1B -23(3) . . . 1_545 ?
O5 S2 C10 C15 63(2) . . . . ?
O4 S2 C10 C15 -173(2) . . . . ?
O3 S2 C10 C15 -54(2) . . . . ?
O5 S2 C10 C11 -117.5(18) . . . . ?
O4 S2 C10 C11 6(2) . . . . ?
O3 S2 C10 C11 125.0(19) . . . . ?
C15 C10 C11 C12 -3(4) . . . . ?
S2 C10 C11 C12 178(2) . . . . ?
C10 C11 C12 C13 3(5) . . . . ?
C11 C12 C13 C14 -2(5) . . . . ?
C11 C12 C13 C16 -179(2) . . . . ?
C12 C13 C14 C15 1(5) . . . . ?
C16 C13 C14 C15 178(3) . . . . ?
C11 C10 C15 C14 1(4) . . . . ?
S2 C10 C15 C14 -180(2) . . . . ?
C13 C14 C15 C10 0(6) . . . . ?
O7 S3 C20 C25' 37(3) . . . . ?
O6 S3 C20 C25' -85(3) . . . . ?
O8 S3 C20 C25' 158(3) . . . . ?
O7 S3 C20 C21 -43(3) . . . . ?
O6 S3 C20 C21 -165(3) . . . . ?
O8 S3 C20 C21 77(3) . . . . ?
O7 S3 C20 C25 112.8(16) . . . . ?
O6 S3 C20 C25 -9.2(18) . . . . ?
O8 S3 C20 C25 -126.8(17) . . . . ?
O7 S3 C20 C21' -127.5(17) . . . . ?
O6 S3 C20 C21' 110.5(18) . . . . ?
O8 S3 C20 C21' -7.1(19) . . . . ?
C25' C20 C21 C22 49(4) . . . . ?
C25 C20 C21 C22 8(5) . . . . ?
C21' C20 C21 C22 -91(5) . . . . ?
S3 C20 C21 C22 167(4) . . . . ?
C20 C21 C22 C23 0(8) . . . . ?
C21 C22 C23 C24 -5(8) . . . . ?
C21 C22 C23 C26 178(5) . . . . ?
C26 C23 C24 C25 177(5) . . . . ?
C22 C23 C24 C25 0(7) . . . . ?
C23 C24 C25 C20 9(5) . . . . ?
C25' C20 C25 C24 -53(3) . . . . ?
C21 C20 C25 C24 -13(4) . . . . ?
C21' C20 C25 C24 64(3) . . . . ?
S3 C20 C25 C24 -174(2) . . . . ?
C25' C20 C21' C22' 16(5) . . . . ?
C21 C20 C21' C22' 55(4) . . . . ?
C25 C20 C21' C22' -49(4) . . . . ?
S3 C20 C21' C22' -178(3) . . . . ?
C20 C21' C22' C23' -9(6) . . . . ?
C21' C22' C23' C24' 6(8) . . . . ?
C21' C22' C23' C26' 178(4) . . . . ?
C22' C23' C24' C25' -6(8) . . . . ?
C26' C23' C24' C25' -177(4) . . . . ?
C21 C20 C25' C24' -61(4) . . . . ?
C25 C20 C25' C24' 74(4) . . . . ?
C21' C20 C25' C24' -16(5) . . . . ?
S3 C20 C25' C24' -180(3) . . . . ?
C23' C24' C25' C20 12(7) . . . . ?
